data_4126792
loop_
_publ_author_name
'Zhang, Fanjun'
'Song, Heng'
'Zhuang, Xuewen'
'Tung, Chen-Ho'
'Wang, Wenguang'

_publ_section_title
;
 Iron-Catalyzed 1,2-Selective Hydroboration of N-Heteroarenes.
;
_journal_name_full 'Journal of the American Chemical Society'
_journal_paper_doi 10.1021/jacs.7b11416
_journal_year 2017
_chemical_formula_moiety 'C19 H22 B N O2'
_chemical_formula_sum 'C19 H22 B N O2'
_chemical_formula_weight 307.18
_chemical_name_systematic
;
 ?
;
_space_group_crystal_system monoclinic
_space_group_IT_number 13
_space_group_name_Hall '-P 2yc'
_space_group_name_H-M_alt 'P 1 2/c 1'
_symmetry_space_group_name_Hall '-P 2yc'
_symmetry_space_group_name_H-M 'P 1 2/c 1'
_atom_sites_solution_hydrogens geom
_atom_sites_solution_primary iterative
_audit_creation_date 2017-09-07
_audit_creation_method
;
Olex2 1.2-beta
(compiled 2017.07.20 svn.r3457 for OlexSys, GUI svn.r5370)
;
_cell_angle_alpha 90
_cell_angle_beta 94.8640(18)
_cell_angle_gamma 90
_cell_formula_units_Z 8
_cell_length_a 14.8368(3)
_cell_length_b 12.6939(2)
_cell_length_c 17.8201(3)
_cell_measurement_reflns_used 5854
_cell_measurement_temperature 100.01(10)
_cell_measurement_theta_max 70.8960
_cell_measurement_theta_min 4.9870
_cell_volume 3344.10(10)
_computing_cell_refinement 'CrysAlisPro 1.171.38.41 (Rigaku OD, 2015)'
_computing_data_collection 'CrysAlisPro 1.171.38.41 (Rigaku OD, 2015)'
_computing_data_reduction 'CrysAlisPro 1.171.38.41 (Rigaku OD, 2015)'
_computing_molecular_graphics 'Olex2 (Dolomanov et al., 2009)'
_computing_publication_material 'Olex2 (Dolomanov et al., 2009)'
_computing_structure_refinement 'ShelXL (Sheldrick, 2015)'
_computing_structure_solution
;
Superflip (Palatinus & Chapuis, 2007;Palatinus & van der Lee, 2008;
Palatinus et al., 2012)
;
_diffrn_ambient_environment N~2~
_diffrn_ambient_temperature 100.01(10)
_diffrn_detector 'CCD plate'
_diffrn_detector_area_resol_mean 16.0793
_diffrn_detector_type Eos
_diffrn_measured_fraction_theta_full 0.999
_diffrn_measured_fraction_theta_max 0.980
_diffrn_measurement_details
;
List of Runs (angles in degrees, time in seconds):

  # Type    Start    End  Width  t~exp~   \w     \q     \k     \f   Frames
--------------------------------------------------------------------------
  1  \w    -12.00  13.00   1.00    1.00    --    0.00 -90.00-105.00   25
  2  \w     13.00  82.00   1.00    1.00    --   54.00 -77.00-150.00   69
  3  \w     56.00 116.00   1.00    1.00    --  108.00-111.00 -90.00   60
  4  \w     76.00 130.00   1.00    1.00    --  108.00 -63.00 -90.00   54
  5  \w     98.00 124.00   1.00    1.00    --  108.00 -50.00-150.00   26
  6  \w    110.00 159.00   1.00    1.00    --  108.00  25.00-150.00   49
  7  \w     98.00 161.00   1.00    1.00    --  108.00  63.00-120.00   63
  8  \w     62.00 122.00   1.00    1.00    --   54.00  57.00 -60.00   60
  9  \w     48.00 123.00   1.00    1.00    --   54.00  57.00-180.00   75
 10  \w     38.00 130.00   1.00    1.00    --  108.00 -50.00   0.00   92
 11  \w     73.00 130.00   1.00    1.00    --  108.00 -63.00 120.00   57
 12  \w     65.00 113.00   1.00    1.00    --  108.00 -77.00  30.00   48
 13  \w     18.00  57.00   1.00    1.00    --   54.00 -57.00 -60.00   39
 14  \w     42.00 107.00   1.00    1.00    --  108.00-111.00-180.00   65
 15  \w    -12.00  14.00   1.00    1.00    --    0.00  57.00-180.00   26
 16  \w    -62.00 -28.00   1.00    1.00    --    0.00 -57.00  30.00   34
 17  \w    -26.00  19.00   1.00    1.00    --    0.00 -57.00  30.00   45
 18  \w    -15.00  11.00   1.00    1.00    --   54.00 -57.00  30.00   26
;
_diffrn_measurement_device 'four-circle diffractometer'
_diffrn_measurement_device_type 'SuperNova, Dual, Cu at zero, Eos'
_diffrn_measurement_method '\w scans'
_diffrn_orient_matrix_type 'CrysAlisPro convention (1999,Acta A55,543-557)'
_diffrn_orient_matrix_UB_11 0.0517641000
_diffrn_orient_matrix_UB_12 0.0749617000
_diffrn_orient_matrix_UB_13 0.0564312000
_diffrn_orient_matrix_UB_21 -0.0074026000
_diffrn_orient_matrix_UB_22 -0.0815539000
_diffrn_orient_matrix_UB_23 0.0632580000
_diffrn_orient_matrix_UB_31 0.0900947000
_diffrn_orient_matrix_UB_32 -0.0495343000
_diffrn_orient_matrix_UB_33 -0.0187092000
_diffrn_radiation_monochromator mirror
_diffrn_radiation_probe x-ray
_diffrn_radiation_type CuK\a
_diffrn_radiation_wavelength 1.54184
_diffrn_reflns_av_R_equivalents 0.0214
_diffrn_reflns_av_unetI/netI 0.0273
_diffrn_reflns_Laue_measured_fraction_full 0.999
_diffrn_reflns_Laue_measured_fraction_max 0.980
_diffrn_reflns_limit_h_max 17
_diffrn_reflns_limit_h_min -11
_diffrn_reflns_limit_k_max 11
_diffrn_reflns_limit_k_min -15
_diffrn_reflns_limit_l_max 21
_diffrn_reflns_limit_l_min -21
_diffrn_reflns_number 12847
_diffrn_reflns_point_group_measured_fraction_full 0.999
_diffrn_reflns_point_group_measured_fraction_max 0.980
_diffrn_reflns_theta_full 67.684
_diffrn_reflns_theta_max 71.060
_diffrn_reflns_theta_min 2.989
_diffrn_source 'micro-focus sealed X-ray tube'
_diffrn_source_type 'SuperNova (Cu) X-ray Source'
_exptl_absorpt_coefficient_mu 0.609
_exptl_absorpt_correction_T_max 1.00000
_exptl_absorpt_correction_T_min 0.82392
_exptl_absorpt_correction_type multi-scan
_exptl_absorpt_process_details
;
CrysAlisPro 1.171.38.41 (Rigaku Oxford Diffraction, 2015)
Empirical absorption correction using spherical harmonics,
 implemented in SCALE3 ABSPACK scaling algorithm.
;
_exptl_crystal_colour 'clear light colourless'
_exptl_crystal_density_diffrn 1.220
_exptl_crystal_description block
_exptl_crystal_F_000 1312
_exptl_crystal_size_max 0.31
_exptl_crystal_size_mid 0.21
_exptl_crystal_size_min 0.16
_refine_diff_density_max 0.297
_refine_diff_density_min -0.243
_refine_diff_density_rms 0.047
_refine_ls_extinction_method none
_refine_ls_goodness_of_fit_ref 1.045
_refine_ls_hydrogen_treatment constr
_refine_ls_matrix_type full
_refine_ls_number_parameters 423
_refine_ls_number_reflns 6345
_refine_ls_number_restraints 0
_refine_ls_restrained_S_all 1.045
_refine_ls_R_factor_all 0.0500
_refine_ls_R_factor_gt 0.0446
_refine_ls_shift/su_max 0.001
_refine_ls_shift/su_mean 0.000
_refine_ls_structure_factor_coef Fsqd
_refine_ls_weighting_details 'w=1/[\s^2^(Fo^2^)+(0.0593P)^2^+1.3707P] where P=(Fo^2^+2Fc^2^)/3'
_refine_ls_weighting_scheme calc
_refine_ls_wR_factor_gt 0.1145
_refine_ls_wR_factor_ref 0.1192
_reflns_Friedel_coverage 0.000
_reflns_number_gt 5634
_reflns_number_total 6345
_reflns_threshold_expression 'I > 2\s(I)'
_cod_data_source_file ja7b11416_si_002.cif
_cod_data_source_block 5h
_cod_depositor_comments
;

2020-05-25
Z value and formula fixed to values more according to usual
chemical conventions.                 miguel
;
_cod_original_formula_sum 'C38 H44 B2 N2 O4'
_cod_original_formula_weight 614.37
_cod_original_formula_moiety '2(C19 H22 B N O2)'
_cod_original_formula_units_Z 4
_cod_original_cell_volume 3344.10(11)
_cod_database_code 4126792
_shelxl_version_number 2013-4
_chemical_oxdiff_formula 'C1 H1 O1 N1'
_shelx_space_group_comment
;
The symmetry employed for this shelxl refinement is uniquely defined
by the following loop, which should always be used as a source of
symmetry information in preference to the above space-group names.
They are only intended as comments.
;
_shelx_estimated_absorpt_t_max 0.909
_shelx_estimated_absorpt_t_min 0.834
_reflns_odcompleteness_completeness 99.95
_reflns_odcompleteness_iscentric 1
_reflns_odcompleteness_theta 66.97
_olex2_refinement_description
;
1. Fixed Uiso
 At 1.2 times of:
  All C(H) groups, All C(H,H) groups
 At 1.5 times of:
  All C(H,H,H) groups
2.a Secondary CH2 refined with riding coordinates:
 C6(H6A,H6B), C25(H25A,H25B)
2.b Aromatic/amide H refined with riding coordinates:
 C1(H1), C2(H2), C3(H3), C4(H4), C8(H8), C9(H9), C10(H10), C11(H11), C20(H20),
 C21(H21), C22(H22), C23(H23), C27(H27), C28(H28), C29(H29), C30(H30)
2.c Idealised Me refined as rotating group:
 C16(H16A,H16B,H16C), C17(H17A,H17B,H17C), C18(H18A,H18B,H18C), C19(H19A,H19B,
 H19C), C35(H35A,H35B,H35C), C36(H36A,H36B,H36C), C37(H37A,H37B,H37C), C38(H38A,
 H38B,H38C)
;
_olex2_submission_special_instructions 'No special instructions were received'
_oxdiff_exptl_absorpt_empirical_details
;
Empirical correction (ABSPACK) includes:
- Absorption correction using spherical harmonics
- Frame scaling
;
_oxdiff_exptl_absorpt_empirical_full_max 1.370
_oxdiff_exptl_absorpt_empirical_full_min 0.517

loop_
_space_group_symop_operation_xyz
'x, y, z'
'-x, y, -z+1/2'
'-x, -y, -z'
'x, -y, z-1/2'

loop_
_atom_site_label
_atom_site_type_symbol
_atom_site_fract_x
_atom_site_fract_y
_atom_site_fract_z
_atom_site_U_iso_or_equiv
_atom_site_adp_type
_atom_site_occupancy
_atom_site_site_symmetry_order
_atom_site_calc_flag
_atom_site_refinement_flags_posn
B1 B 0.25810(11) -0.06718(12) 0.05181(9) 0.0169(3) Uani 1 1 d .
C1 C 0.17417(11) -0.28693(12) -0.16586(8) 0.0238(3) Uani 1 1 d .
H1 H 0.1954 -0.3318 -0.2017 0.029 Uiso 1 1 calc R
C2 C 0.08240(11) -0.28303(13) -0.15723(9) 0.0275(3) Uani 1 1 d .
H2 H 0.0426 -0.3263 -0.1862 0.033 Uiso 1 1 calc R
C3 C 0.05005(10) -0.21455(13) -0.10537(9) 0.0261(3) Uani 1 1 d .
H3 H -0.0115 -0.2125 -0.0992 0.031 Uiso 1 1 calc R
C4 C 0.10892(10) -0.14902(12) -0.06258(8) 0.0223(3) Uani 1 1 d .
H4 H 0.0865 -0.1021 -0.0286 0.027 Uiso 1 1 calc R
C5 C 0.20143(10) -0.15326(11) -0.07031(8) 0.0177(3) Uani 1 1 d .
C6 C 0.34279(10) -0.05681(12) -0.06414(8) 0.0199(3) Uani 1 1 d .
H6A H 0.3850 -0.0197 -0.0289 0.024 Uiso 1 1 calc R
H6B H 0.3240 -0.0090 -0.1050 0.024 Uiso 1 1 calc R
C7 C 0.38899(10) -0.15137(12) -0.09500(8) 0.0201(3) Uani 1 1 d .
C8 C 0.48227(10) -0.15605(13) -0.09708(8) 0.0244(3) Uani 1 1 d .
H8 H 0.5182 -0.0999 -0.0791 0.029 Uiso 1 1 calc R
C9 C 0.52185(11) -0.24474(14) -0.12602(9) 0.0302(4) Uani 1 1 d .
H9 H 0.5842 -0.2475 -0.1281 0.036 Uiso 1 1 calc R
C10 C 0.46875(12) -0.32871(13) -0.15162(10) 0.0311(4) Uani 1 1 d .
H10 H 0.4957 -0.3886 -0.1698 0.037 Uiso 1 1 calc R
C11 C 0.37564(11) -0.32444(13) -0.15051(9) 0.0259(3) Uani 1 1 d .
H11 H 0.3404 -0.3815 -0.1679 0.031 Uiso 1 1 calc R
C12 C 0.33409(10) -0.23441(12) -0.12329(8) 0.0206(3) Uani 1 1 d .
C13 C 0.23532(10) -0.22465(11) -0.12164(8) 0.0188(3) Uani 1 1 d .
C14 C 0.30529(10) -0.02383(12) 0.17175(8) 0.0225(3) Uani 1 1 d .
C15 C 0.20291(10) -0.05210(12) 0.16632(8) 0.0218(3) Uani 1 1 d .
C16 C 0.32835(13) 0.07597(14) 0.21605(9) 0.0330(4) Uani 1 1 d .
H16A H 0.3927 0.0863 0.2203 0.049 Uiso 1 1 calc GR
H16B H 0.3076 0.0698 0.2654 0.049 Uiso 1 1 calc GR
H16C H 0.2994 0.1350 0.1905 0.049 Uiso 1 1 calc GR
C17 C 0.36596(12) -0.11470(15) 0.20022(9) 0.0328(4) Uani 1 1 d .
H17A H 0.3478 -0.1778 0.1734 0.049 Uiso 1 1 calc GR
H17B H 0.3607 -0.1249 0.2531 0.049 Uiso 1 1 calc GR
H17C H 0.4276 -0.0987 0.1921 0.049 Uiso 1 1 calc GR
C18 C 0.14063(12) 0.04345(14) 0.16144(10) 0.0309(4) Uani 1 1 d .
H18A H 0.1600 0.0918 0.1246 0.046 Uiso 1 1 calc GR
H18B H 0.1429 0.0776 0.2096 0.046 Uiso 1 1 calc GR
H18C H 0.0798 0.0212 0.1470 0.046 Uiso 1 1 calc GR
C19 C 0.17557(12) -0.12756(14) 0.22658(9) 0.0305(4) Uani 1 1 d .
H19A H 0.1117 -0.1406 0.2193 0.046 Uiso 1 1 calc GR
H19B H 0.1900 -0.0970 0.2754 0.046 Uiso 1 1 calc GR
H19C H 0.2077 -0.1928 0.2231 0.046 Uiso 1 1 calc GR
N1 N 0.26355(8) -0.08917(9) -0.02585(6) 0.0174(2) Uani 1 1 d .
O1 O 0.19059(7) -0.10420(8) 0.09293(5) 0.0201(2) Uani 1 1 d .
O2 O 0.32157(7) -0.00659(8) 0.09263(5) 0.0211(2) Uani 1 1 d .
B2 B 0.23804(11) 0.55150(12) 0.20993(9) 0.0167(3) Uani 1 1 d .
C20 C 0.36721(10) 0.75493(12) 0.42735(8) 0.0225(3) Uani 1 1 d .
H20 H 0.3559 0.8005 0.4663 0.027 Uiso 1 1 calc R
C21 C 0.45568(11) 0.73493(13) 0.41273(9) 0.0272(3) Uani 1 1 d .
H21 H 0.5032 0.7670 0.4416 0.033 Uiso 1 1 calc R
C22 C 0.47318(10) 0.66669(13) 0.35472(9) 0.0250(3) Uani 1 1 d .
H22 H 0.5325 0.6542 0.3439 0.030 Uiso 1 1 calc R
C23 C 0.40232(10) 0.61734(12) 0.31305(8) 0.0206(3) Uani 1 1 d .
H23 H 0.4145 0.5707 0.2749 0.025 Uiso 1 1 calc R
C24 C 0.31308(9) 0.63668(11) 0.32760(7) 0.0171(3) Uani 1 1 d .
C25 C 0.16126(9) 0.56609(11) 0.32870(8) 0.0193(3) Uani 1 1 d .
H25A H 0.1763 0.5140 0.3676 0.023 Uiso 1 1 calc R
H25B H 0.1121 0.5384 0.2951 0.023 Uiso 1 1 calc R
C26 C 0.13129(10) 0.66614(11) 0.36429(8) 0.0185(3) Uani 1 1 d .
C27 C 0.04063(10) 0.68940(12) 0.36951(8) 0.0230(3) Uani 1 1 d .
H27 H -0.0038 0.6450 0.3473 0.028 Uiso 1 1 calc R
C28 C 0.01596(11) 0.77862(13) 0.40778(9) 0.0283(3) Uani 1 1 d .
H28 H -0.0448 0.7935 0.4120 0.034 Uiso 1 1 calc R
C29 C 0.08285(11) 0.84565(13) 0.43979(9) 0.0287(4) Uani 1 1 d .
H29 H 0.0666 0.9052 0.4659 0.034 Uiso 1 1 calc R
C30 C 0.17347(11) 0.82440(12) 0.43317(9) 0.0238(3) Uani 1 1 d .
H30 H 0.2175 0.8706 0.4538 0.029 Uiso 1 1 calc R
C31 C 0.19916(10) 0.73388(11) 0.39566(8) 0.0185(3) Uani 1 1 d .
C32 C 0.29425(10) 0.70812(11) 0.38478(8) 0.0179(3) Uani 1 1 d .
C33 C 0.18808(10) 0.46238(12) 0.10387(8) 0.0197(3) Uani 1 1 d .
C34 C 0.26718(10) 0.53738(11) 0.08742(8) 0.0190(3) Uani 1 1 d .
C35 C 0.21842(11) 0.34885(12) 0.11837(9) 0.0264(3) Uani 1 1 d .
H35A H 0.2718 0.3481 0.1528 0.040 Uiso 1 1 calc GR
H35B H 0.2315 0.3167 0.0717 0.040 Uiso 1 1 calc GR
H35C H 0.1711 0.3103 0.1397 0.040 Uiso 1 1 calc GR
C36 C 0.10616(11) 0.46608(14) 0.04748(9) 0.0285(4) Uani 1 1 d .
H36A H 0.0598 0.4210 0.0641 0.043 Uiso 1 1 calc GR
H36B H 0.1227 0.4425 -0.0007 0.043 Uiso 1 1 calc GR
H36C H 0.0839 0.5370 0.0432 0.043 Uiso 1 1 calc GR
C37 C 0.33936(11) 0.48858(13) 0.04320(9) 0.0255(3) Uani 1 1 d .
H37A H 0.3858 0.5396 0.0367 0.038 Uiso 1 1 calc GR
H37B H 0.3128 0.4664 -0.0052 0.038 Uiso 1 1 calc GR
H37C H 0.3652 0.4288 0.0701 0.038 Uiso 1 1 calc GR
C38 C 0.23425(12) 0.64062(12) 0.05160(9) 0.0277(3) Uani 1 1 d .
H38A H 0.1877 0.6698 0.0797 0.042 Uiso 1 1 calc GR
H38B H 0.2104 0.6280 0.0006 0.042 Uiso 1 1 calc GR
H38C H 0.2838 0.6893 0.0519 0.042 Uiso 1 1 calc GR
N2 N 0.24027(8) 0.58463(9) 0.28624(6) 0.0169(2) Uani 1 1 d .
O3 O 0.30673(6) 0.56269(8) 0.16371(5) 0.0188(2) Uani 1 1 d .
O4 O 0.16206(7) 0.50280(8) 0.17579(5) 0.0194(2) Uani 1 1 d .

loop_
_atom_site_aniso_label
_atom_site_aniso_U_11
_atom_site_aniso_U_22
_atom_site_aniso_U_33
_atom_site_aniso_U_23
_atom_site_aniso_U_13
_atom_site_aniso_U_12
B1 0.0199(7) 0.0134(7) 0.0173(8) 0.0005(6) 0.0004(6) 0.0009(6)
C1 0.0324(8) 0.0211(7) 0.0173(7) -0.0007(6) -0.0013(6) -0.0010(6)
C2 0.0319(8) 0.0242(8) 0.0244(8) -0.0022(6) -0.0094(6) -0.0047(6)
C3 0.0202(7) 0.0265(8) 0.0303(8) 0.0018(7) -0.0049(6) 0.0006(6)
C4 0.0242(7) 0.0192(7) 0.0228(7) -0.0002(6) -0.0018(6) 0.0023(6)
C5 0.0226(7) 0.0155(7) 0.0143(6) 0.0026(5) -0.0023(5) -0.0007(5)
C6 0.0223(7) 0.0218(7) 0.0158(7) 0.0008(6) 0.0031(5) -0.0044(6)
C7 0.0254(7) 0.0224(7) 0.0129(6) 0.0043(5) 0.0032(5) 0.0008(6)
C8 0.0254(8) 0.0284(8) 0.0194(7) 0.0048(6) 0.0017(6) -0.0008(6)
C9 0.0263(8) 0.0359(9) 0.0292(8) 0.0073(7) 0.0065(6) 0.0050(7)
C10 0.0358(9) 0.0277(8) 0.0308(8) 0.0018(7) 0.0077(7) 0.0088(7)
C11 0.0331(8) 0.0222(8) 0.0226(8) -0.0006(6) 0.0040(6) 0.0008(6)
C12 0.0273(8) 0.0220(7) 0.0127(6) 0.0041(5) 0.0026(5) -0.0004(6)
C13 0.0270(7) 0.0161(7) 0.0132(6) 0.0026(5) 0.0005(5) 0.0000(6)
C14 0.0283(8) 0.0259(8) 0.0134(7) -0.0006(6) 0.0019(6) -0.0022(6)
C15 0.0309(8) 0.0218(7) 0.0130(7) -0.0017(6) 0.0031(6) 0.0016(6)
C16 0.0459(10) 0.0342(9) 0.0187(8) -0.0076(7) 0.0023(7) -0.0114(8)
C17 0.0323(9) 0.0410(10) 0.0242(8) 0.0016(7) -0.0035(7) 0.0057(7)
C18 0.0342(9) 0.0305(9) 0.0283(8) -0.0024(7) 0.0053(7) 0.0077(7)
C19 0.0367(9) 0.0345(9) 0.0208(8) 0.0038(7) 0.0058(6) -0.0034(7)
N1 0.0200(6) 0.0167(6) 0.0155(6) -0.0009(5) 0.0012(5) -0.0028(5)
O1 0.0231(5) 0.0227(5) 0.0146(5) -0.0010(4) 0.0027(4) -0.0028(4)
O2 0.0252(5) 0.0245(5) 0.0136(5) -0.0029(4) 0.0015(4) -0.0057(4)
B2 0.0187(7) 0.0147(7) 0.0163(7) -0.0002(6) -0.0013(6) 0.0021(6)
C20 0.0278(8) 0.0237(7) 0.0160(7) -0.0034(6) 0.0018(6) -0.0038(6)
C21 0.0255(8) 0.0343(9) 0.0213(7) -0.0049(7) -0.0023(6) -0.0067(7)
C22 0.0190(7) 0.0345(9) 0.0213(7) -0.0010(6) -0.0002(6) -0.0007(6)
C23 0.0226(7) 0.0238(7) 0.0150(7) -0.0016(6) 0.0006(5) 0.0027(6)
C24 0.0203(7) 0.0190(7) 0.0115(6) 0.0028(5) -0.0014(5) -0.0013(5)
C25 0.0209(7) 0.0208(7) 0.0165(7) -0.0013(6) 0.0035(5) -0.0033(6)
C26 0.0229(7) 0.0204(7) 0.0126(6) 0.0021(5) 0.0032(5) 0.0007(6)
C27 0.0225(7) 0.0270(8) 0.0196(7) 0.0015(6) 0.0021(6) 0.0004(6)
C28 0.0248(8) 0.0317(9) 0.0291(8) 0.0030(7) 0.0069(6) 0.0067(7)
C29 0.0354(9) 0.0207(8) 0.0315(8) -0.0013(6) 0.0120(7) 0.0062(6)
C30 0.0290(8) 0.0204(7) 0.0226(7) -0.0003(6) 0.0062(6) -0.0019(6)
C31 0.0254(7) 0.0183(7) 0.0120(6) 0.0026(5) 0.0027(5) -0.0005(6)
C32 0.0230(7) 0.0174(7) 0.0132(6) 0.0015(5) 0.0012(5) -0.0011(5)
C33 0.0227(7) 0.0219(7) 0.0142(7) -0.0045(6) 0.0003(5) 0.0006(6)
C34 0.0255(7) 0.0198(7) 0.0110(6) -0.0025(5) -0.0019(5) -0.0002(6)
C35 0.0347(8) 0.0201(8) 0.0244(8) -0.0031(6) 0.0023(6) -0.0025(6)
C36 0.0264(8) 0.0375(9) 0.0207(8) -0.0074(7) -0.0038(6) -0.0012(7)
C37 0.0298(8) 0.0289(8) 0.0183(7) -0.0050(6) 0.0051(6) -0.0003(6)
C38 0.0407(9) 0.0222(8) 0.0198(7) 0.0021(6) -0.0004(6) 0.0016(7)
N2 0.0174(6) 0.0193(6) 0.0139(6) -0.0014(5) 0.0009(4) -0.0008(4)
O3 0.0210(5) 0.0237(5) 0.0115(5) -0.0030(4) -0.0006(4) -0.0013(4)
O4 0.0201(5) 0.0228(5) 0.0149(5) -0.0043(4) -0.0004(4) -0.0012(4)

loop_
_atom_type_symbol
_atom_type_description
_atom_type_scat_dispersion_real
_atom_type_scat_dispersion_imag
_atom_type_scat_source
C C 0.0181 0.0091 'International Tables Vol C Tables 4.2.6.8 and 6.1.1.4'
H H 0.0000 0.0000 'International Tables Vol C Tables 4.2.6.8 and 6.1.1.4'
B B 0.0090 0.0039 'International Tables Vol C Tables 4.2.6.8 and 6.1.1.4'
N N 0.0311 0.0180 'International Tables Vol C Tables 4.2.6.8 and 6.1.1.4'
O O 0.0492 0.0322 'International Tables Vol C Tables 4.2.6.8 and 6.1.1.4'

loop_
_geom_angle_atom_site_label_1
_geom_angle_atom_site_label_2
_geom_angle_atom_site_label_3
_geom_angle
O1 B1 N1 123.84(13)
O1 B1 O2 114.01(12)
O2 B1 N1 122.15(13)
C2 C1 C13 121.03(14)
C3 C2 C1 119.79(14)
C2 C3 C4 120.39(14)
C3 C4 C5 120.18(14)
C4 C5 C13 119.86(13)
C4 C5 N1 121.43(13)
C13 C5 N1 118.68(13)
N1 C6 C7 110.70(12)
C8 C7 C6 121.88(14)
C8 C7 C12 120.59(14)
C12 C7 C6 117.51(13)
C7 C8 C9 119.88(15)
C10 C9 C8 120.08(15)
C9 C10 C11 120.50(15)
C10 C11 C12 120.31(15)
C7 C12 C11 118.57(14)
C7 C12 C13 118.61(13)
C11 C12 C13 122.81(14)
C1 C13 C5 118.66(14)
C1 C13 C12 122.76(13)
C5 C13 C12 118.49(13)
C16 C14 C15 113.64(13)
C16 C14 C17 111.00(13)
C17 C14 C15 113.10(13)
O2 C14 C15 102.36(11)
O2 C14 C16 109.12(12)
O2 C14 C17 107.00(12)
C18 C15 C14 113.85(13)
C19 C15 C14 114.78(13)
C19 C15 C18 110.21(13)
O1 C15 C14 101.95(11)
O1 C15 C18 106.24(12)
O1 C15 C19 109.03(12)
B1 N1 C6 120.80(12)
C5 N1 B1 124.63(12)
C5 N1 C6 114.13(11)
B1 O1 C15 106.30(11)
B1 O2 C14 105.30(11)
O3 B2 N2 125.88(13)
O3 B2 O4 113.72(12)
O4 B2 N2 120.40(13)
C21 C20 C32 121.49(14)
C20 C21 C22 119.64(14)
C23 C22 C21 119.98(14)
C22 C23 C24 120.75(13)
C23 C24 C32 119.86(13)
C23 C24 N2 121.03(13)
C32 C24 N2 119.11(12)
N2 C25 C26 111.10(12)
C27 C26 C25 122.07(13)
C27 C26 C31 120.63(14)
C31 C26 C25 117.23(13)
C28 C27 C26 120.29(14)
C27 C28 C29 119.46(14)
C30 C29 C28 120.61(15)
C29 C30 C31 120.41(15)
C26 C31 C32 118.24(13)
C30 C31 C26 118.58(14)
C30 C31 C32 123.14(13)
C20 C32 C24 118.24(13)
C20 C32 C31 122.55(13)
C24 C32 C31 119.17(12)
C35 C33 C34 113.14(12)
C36 C33 C34 115.60(13)
C36 C33 C35 110.57(13)
O4 C33 C34 102.09(10)
O4 C33 C35 106.21(12)
O4 C33 C36 108.35(12)
C37 C34 C33 115.15(12)
C37 C34 C38 110.51(13)
C38 C34 C33 112.66(12)
O3 C34 C33 101.98(10)
O3 C34 C37 109.04(11)
O3 C34 C38 106.79(11)
B2 N2 C25 119.42(12)
C24 N2 B2 126.16(12)
C24 N2 C25 114.41(11)
B2 O3 C34 105.92(11)
B2 O4 C33 106.08(11)

loop_
_geom_bond_atom_site_label_1
_geom_bond_atom_site_label_2
_geom_bond_distance
B1 N1 1.4208(19)
B1 O1 1.3731(19)
B1 O2 1.3752(18)
C1 C2 1.384(2)
C1 C13 1.396(2)
C2 C3 1.384(2)
C3 C4 1.387(2)
C4 C5 1.392(2)
C5 C13 1.410(2)
C5 N1 1.4197(17)
C6 C7 1.509(2)
C6 N1 1.4672(18)
C7 C8 1.389(2)
C7 C12 1.400(2)
C8 C9 1.389(2)
C9 C10 1.380(3)
C10 C11 1.384(2)
C11 C12 1.404(2)
C12 C13 1.473(2)
C14 C15 1.556(2)
C14 C16 1.516(2)
C14 C17 1.523(2)
C14 O2 1.4668(17)
C15 C18 1.523(2)
C15 C19 1.520(2)
C15 O1 1.4632(17)
B2 N2 1.4210(19)
B2 O3 1.3710(19)
B2 O4 1.3808(18)
C20 C21 1.383(2)
C20 C32 1.400(2)
C21 C22 1.390(2)
C22 C23 1.384(2)
C23 C24 1.392(2)
C24 C32 1.410(2)
C24 N2 1.4183(17)
C25 C26 1.503(2)
C25 N2 1.4671(17)
C26 C27 1.388(2)
C26 C31 1.404(2)
C27 C28 1.387(2)
C28 C29 1.392(2)
C29 C30 1.386(2)
C30 C31 1.399(2)
C31 C32 1.477(2)
C33 C34 1.558(2)
C33 C35 1.525(2)
C33 C36 1.511(2)
C33 O4 1.4624(16)
C34 C37 1.515(2)
C34 C38 1.520(2)
C34 O3 1.4697(16)
